data_4121472
loop_
_publ_author_name
'Kang, Taek'
'Kim, Youngchan'
'Lee, Donggun'
'Wang, Zhen'
'Chang, Sukbok'

_publ_section_title
;
 Iridium-Catalyzed Intermolecular Amidation of sp(3) C-H Bonds: Late-Stage
 Functionalization of an Unactivated Methyl Group.
;
_journal_issue 11
_journal_name_full 'Journal of the American Chemical Society'
_journal_page_first 4141
_journal_page_last 4144
_journal_paper_doi 10.1021/ja501014b
_journal_volume 136
_journal_year 2014
_chemical_absolute_configuration ad
_chemical_formula_moiety 'C38 H60 N2 O3 S'
_chemical_formula_sum 'C38 H60 N2 O3 S'
_chemical_formula_weight 624.94
_chemical_name_systematic
; 
 ? 
;
_space_group_IT_number 19
_symmetry_cell_setting orthorhombic
_symmetry_space_group_name_Hall 'P 2ac 2ab'
_symmetry_space_group_name_H-M 'P 21 21 21'
_atom_sites_solution_hydrogens geom
_atom_sites_solution_primary direct
_atom_sites_solution_secondary difmap
_audit_creation_method SHELXTL
_cell_angle_alpha 90.00
_cell_angle_beta 90.00
_cell_angle_gamma 90.00
_cell_formula_units_Z 4
_cell_length_a 6.0620(5)
_cell_length_b 12.0849(10)
_cell_length_c 48.626(4)
_cell_measurement_reflns_used 3712
_cell_measurement_temperature 200(2)
_cell_measurement_theta_max 21.50
_cell_measurement_theta_min 2.38
_cell_volume 3562.3(5)
_computing_cell_refinement 'Bruker SMART'
_computing_data_collection 'Bruker SMART'
_computing_data_reduction 'Bruker SAINT'
_computing_molecular_graphics 'Bruker SHELXTL'
_computing_publication_material 'Bruker SHELXTL'
_computing_structure_refinement 'Bruker SHELXTL'
_computing_structure_solution 'Bruker SHELXTL'
_diffrn_ambient_temperature 200(2)
_diffrn_measured_fraction_theta_full 0.999
_diffrn_measured_fraction_theta_max 0.999
_diffrn_measurement_device_type 'CCD area detector'
_diffrn_measurement_method 'phi and omega scans'
_diffrn_radiation_monochromator graphite
_diffrn_radiation_source 'fine-focus sealed tube'
_diffrn_radiation_type MoK\a
_diffrn_radiation_wavelength 0.71073
_diffrn_reflns_av_R_equivalents 0.1365
_diffrn_reflns_av_sigmaI/netI 0.1769
_diffrn_reflns_limit_h_max 7
_diffrn_reflns_limit_h_min -4
_diffrn_reflns_limit_k_max 14
_diffrn_reflns_limit_k_min -14
_diffrn_reflns_limit_l_max 60
_diffrn_reflns_limit_l_min -59
_diffrn_reflns_number 21910
_diffrn_reflns_theta_full 26.02
_diffrn_reflns_theta_max 26.02
_diffrn_reflns_theta_min 0.84
_exptl_absorpt_coefficient_mu 0.128
_exptl_absorpt_correction_type none
_exptl_crystal_colour Colorless
_exptl_crystal_density_diffrn 1.165
_exptl_crystal_density_method 'not measured'
_exptl_crystal_description Needle
_exptl_crystal_F_000 1368
_exptl_crystal_size_max 0.17
_exptl_crystal_size_mid 0.10
_exptl_crystal_size_min 0.04
_refine_diff_density_max 0.265
_refine_diff_density_min -0.302
_refine_diff_density_rms 0.070
_refine_ls_abs_structure_details 'Flack H D (1983), Acta Cryst. A39, 876-881'
_refine_ls_abs_structure_Flack -0.38(16)
_refine_ls_extinction_method none
_refine_ls_goodness_of_fit_ref 0.953
_refine_ls_hydrogen_treatment constr
_refine_ls_matrix_type full
_refine_ls_number_parameters 406
_refine_ls_number_reflns 7022
_refine_ls_number_restraints 0
_refine_ls_restrained_S_all 0.953
_refine_ls_R_factor_all 0.1638
_refine_ls_R_factor_gt 0.0737
_refine_ls_shift/su_max 0.001
_refine_ls_shift/su_mean 0.000
_refine_ls_structure_factor_coef Fsqd
_refine_ls_weighting_details 'calc w=1/[\s^2^(Fo^2^)+(0.0576P)^2^+0.0000P] where P=(Fo^2^+2Fc^2^)/3'
_refine_ls_weighting_scheme calc
_refine_ls_wR_factor_gt 0.1326
_refine_ls_wR_factor_ref 0.1749
_reflns_number_gt 3528
_reflns_number_total 7022
_reflns_threshold_expression >2sigma(I)
_cod_data_source_file ja501014b_si_006.cif
_cod_data_source_block No1
_cod_depositor_comments
;
The following automatic conversions were performed:

'_symmetry_cell_setting' value 'Orthorhombic' changed to
'orthorhombic' according to
/usr/data/users/saulius/crontab/automatic-downloads/current/ACS/lib/dictionaries/cif_core.dic
dictionary named 'cif_core.dic' version 2.4.2 from 2011-04-26.

Automatic conversion script
Id: cif_fix_values 2281 2013-09-26 08:29:07Z andrius 
;
_cod_original_sg_symbol_H-M P2(1)2(1)2(1)
_cod_database_code 4121472

loop_
_symmetry_equiv_pos_as_xyz
'x, y, z'
'-x+1/2, -y, z+1/2'
'-x, y+1/2, -z+1/2'
'x+1/2, -y+1/2, -z'

loop_
_atom_site_label
_atom_site_type_symbol
_atom_site_fract_x
_atom_site_fract_y
_atom_site_fract_z
_atom_site_U_iso_or_equiv
_atom_site_adp_type
_atom_site_occupancy
_atom_site_symmetry_multiplicity
_atom_site_calc_flag
_atom_site_refinement_flags
C1 C 0.0848(9) 0.7216(4) 0.92619(10) 0.0312(13) Uani 1 1 d .
C2 C -0.0520(9) 0.8198(5) 0.91647(10) 0.0339(14) Uani 1 1 d .
C3 C 0.0128(9) 0.8482(4) 0.88639(9) 0.0289(13) Uani 1 1 d .
H3 H 0.1674 0.8766 0.8877 0.035 Uiso 1 1 calc R
C4 C -0.1171(9) 0.9423(4) 0.87340(10) 0.0363(14) Uani 1 1 d .
H4A H -0.2659 0.9156 0.8683 0.044 Uiso 1 1 calc R
H4B H -0.1349 1.0028 0.8869 0.044 Uiso 1 1 calc R
C5 C -0.0002(9) 0.9860(4) 0.84805(10) 0.0349(14) Uani 1 1 d .
H5A H -0.1086 1.0261 0.8365 0.042 Uiso 1 1 calc R
H5B H 0.1134 1.0399 0.8539 0.042 Uiso 1 1 calc R
C6 C 0.1074(9) 0.8989(4) 0.83090(9) 0.0300(13) Uani 1 1 d .
C7 C 0.2132(8) 0.9387(4) 0.80427(9) 0.0253(12) Uani 1 1 d .
C8 C 0.1094(9) 1.0373(4) 0.78962(10) 0.0332(14) Uani 1 1 d .
H8A H 0.1594 1.1078 0.7979 0.040 Uiso 1 1 calc R
H8B H -0.0536 1.0338 0.7906 0.040 Uiso 1 1 calc R
C9 C 0.1905(9) 1.0268(4) 0.75952(10) 0.0348(14) Uani 1 1 d .
H9A H 0.2980 1.0861 0.7553 0.042 Uiso 1 1 calc R
H9B H 0.0647 1.0334 0.7467 0.042 Uiso 1 1 calc R
C10 C 0.3014(9) 0.9113(4) 0.75652(9) 0.0282(12) Uani 1 1 d .
H10 H 0.4629 0.9215 0.7598 0.034 Uiso 1 1 calc R
C11 C 0.2062(8) 0.8473(4) 0.78167(9) 0.0244(12) Uani 1 1 d .
C12 C 0.3285(9) 0.7460(4) 0.79242(9) 0.0320(13) Uani 1 1 d .
H12A H 0.4865 0.7643 0.7949 0.038 Uiso 1 1 calc R
H12B H 0.3176 0.6854 0.7788 0.038 Uiso 1 1 calc R
C13 C 0.2319(9) 0.7072(4) 0.82000(9) 0.0339(14) Uani 1 1 d .
H13A H 0.1195 0.6500 0.8160 0.041 Uiso 1 1 calc R
H13B H 0.3516 0.6706 0.8304 0.041 Uiso 1 1 calc R
C14 C 0.1268(8) 0.7925(4) 0.83874(9) 0.0254(12) Uani 1 1 d .
C15 C 0.0264(9) 0.7487(4) 0.86583(10) 0.0281(13) Uani 1 1 d .
C16 C 0.1741(9) 0.6605(4) 0.87857(10) 0.0332(13) Uani 1 1 d .
H16A H 0.3268 0.6894 0.8795 0.040 Uiso 1 1 calc R
H16B H 0.1753 0.5948 0.8664 0.040 Uiso 1 1 calc R
C17 C 0.1022(10) 0.6247(4) 0.90743(10) 0.0394(15) Uani 1 1 d .
H17A H -0.0425 0.5870 0.9063 0.047 Uiso 1 1 calc R
H17B H 0.2107 0.5714 0.9149 0.047 Uiso 1 1 calc R
N1 N 0.1713(7) 0.7313(3) 0.95013(8) 0.0356(11) Uani 1 1 d .
O1 O 0.2932(7) 0.6351(3) 0.95795(7) 0.0451(10) Uani 1 1 d .
C18 C 0.3832(11) 0.6556(5) 0.98443(11) 0.0562(19) Uani 1 1 d .
H18A H 0.4801 0.7204 0.9836 0.084 Uiso 1 1 calc R
H18B H 0.4682 0.5910 0.9904 0.084 Uiso 1 1 calc R
H18C H 0.2633 0.6695 0.9975 0.084 Uiso 1 1 calc R
C19 C -0.2993(9) 0.7942(5) 0.92022(11) 0.0445(16) Uani 1 1 d .
H19A H -0.3331 0.7220 0.9121 0.067 Uiso 1 1 calc R
H19B H -0.3872 0.8516 0.9111 0.067 Uiso 1 1 calc R
H19C H -0.3350 0.7928 0.9399 0.067 Uiso 1 1 calc R
C20 C -0.0076(9) 0.9237(5) 0.93479(10) 0.0364(14) Uani 1 1 d .
H20A H -0.1026 0.9854 0.9286 0.044 Uiso 1 1 calc R
H20B H -0.0462 0.9065 0.9541 0.044 Uiso 1 1 calc R
N2 N 0.2245(8) 0.9576(3) 0.93329(8) 0.0376(12) Uani 1 1 d .
H2 H 0.3036 0.9091 0.9440 0.045 Uiso 1 1 d R
S1 S 0.2926(3) 1.08207(12) 0.94297(3) 0.0433(4) Uani 1 1 d .
O2 O 0.5277(7) 1.0882(3) 0.93962(8) 0.0560(12) Uani 1 1 d .
O3 O 0.1518(8) 1.1584(3) 0.92917(8) 0.0572(13) Uani 1 1 d .
C21 C 0.2326(10) 1.0926(4) 0.97819(10) 0.0343(14) Uani 1 1 d .
C22 C 0.3879(10) 1.0569(5) 0.99727(13) 0.0489(16) Uani 1 1 d .
H22 H 0.5263 1.0294 0.9912 0.059 Uiso 1 1 calc R
C23 C 0.3412(11) 1.0614(5) 1.02507(12) 0.0519(17) Uani 1 1 d .
H23 H 0.4466 1.0351 1.0380 0.062 Uiso 1 1 calc R
C24 C 0.1407(12) 1.1041(5) 1.03441(12) 0.0504(18) Uani 1 1 d .
C25 C -0.0082(11) 1.1405(5) 1.01548(13) 0.0478(17) Uani 1 1 d .
H25 H -0.1441 1.1709 1.0216 0.057 Uiso 1 1 calc R
C26 C 0.0339(10) 1.1344(4) 0.98695(12) 0.0400(15) Uani 1 1 d .
H26 H -0.0733 1.1587 0.9740 0.048 Uiso 1 1 calc R
C27 C 0.0905(15) 1.1092(6) 1.06501(11) 0.079(2) Uani 1 1 d .
H27A H 0.1839 1.1655 1.0737 0.118 Uiso 1 1 calc R
H27B H 0.1204 1.0370 1.0734 0.118 Uiso 1 1 calc R
H27C H -0.0650 1.1284 1.0677 0.118 Uiso 1 1 calc R
C28 C 0.4522(9) 0.9737(4) 0.81182(10) 0.0366(14) Uani 1 1 d .
H28A H 0.4480 1.0279 0.8268 0.055 Uiso 1 1 calc R
H28B H 0.5236 1.0067 0.7957 0.055 Uiso 1 1 calc R
H28C H 0.5359 0.9085 0.8177 0.055 Uiso 1 1 calc R
C29 C 0.2750(9) 0.8646(4) 0.72753(9) 0.0309(13) Uani 1 1 d .
H29 H 0.1138 0.8566 0.7237 0.037 Uiso 1 1 calc R
C30 C 0.3831(10) 0.7512(4) 0.72428(11) 0.0498(17) Uani 1 1 d .
H30A H 0.3639 0.7252 0.7053 0.075 Uiso 1 1 calc R
H30B H 0.3139 0.6986 0.7370 0.075 Uiso 1 1 calc R
H30C H 0.5409 0.7569 0.7285 0.075 Uiso 1 1 calc R
C31 C 0.3729(10) 0.9468(4) 0.70642(10) 0.0392(15) Uani 1 1 d .
H31A H 0.2912 1.0175 0.7079 0.047 Uiso 1 1 calc R
H31B H 0.5280 0.9618 0.7116 0.047 Uiso 1 1 calc R
C32 C 0.3684(10) 0.9102(5) 0.67647(10) 0.0447(16) Uani 1 1 d .
H32A H 0.4297 0.9704 0.6650 0.054 Uiso 1 1 calc R
H32B H 0.4658 0.8450 0.6744 0.054 Uiso 1 1 calc R
C33 C 0.1410(10) 0.8808(4) 0.66581(10) 0.0405(16) Uani 1 1 d .
H33A H 0.0417 0.9445 0.6691 0.049 Uiso 1 1 calc R
H33B H 0.0840 0.8177 0.6767 0.049 Uiso 1 1 calc R
C34 C 0.1282(11) 0.8506(5) 0.63546(11) 0.0474(18) Uani 1 1 d .
H34 H 0.1840 0.9148 0.6245 0.057 Uiso 1 1 calc R
C35 C 0.2717(12) 0.7499(5) 0.62882(12) 0.065(2) Uani 1 1 d .
H35A H 0.4274 0.7718 0.6288 0.098 Uiso 1 1 calc R
H35B H 0.2320 0.7211 0.6106 0.098 Uiso 1 1 calc R
H35C H 0.2476 0.6925 0.6427 0.098 Uiso 1 1 calc R
C36 C -0.1117(12) 0.8288(6) 0.62705(13) 0.070(2) Uani 1 1 d .
H36A H -0.1652 0.7619 0.6363 0.105 Uiso 1 1 calc R
H36B H -0.1199 0.8187 0.6071 0.105 Uiso 1 1 calc R
H36C H -0.2034 0.8920 0.6324 0.105 Uiso 1 1 calc R
C37 C -0.0349(8) 0.8139(4) 0.77547(10) 0.0339(14) Uani 1 1 d .
H37A H -0.0363 0.7534 0.7620 0.051 Uiso 1 1 calc R
H37B H -0.1146 0.8776 0.7679 0.051 Uiso 1 1 calc R
H37C H -0.1066 0.7894 0.7925 0.051 Uiso 1 1 calc R
C38 C -0.1974(9) 0.6972(4) 0.85806(10) 0.0380(14) Uani 1 1 d .
H38A H -0.1786 0.6490 0.8420 0.057 Uiso 1 1 calc R
H38B H -0.3025 0.7562 0.8536 0.057 Uiso 1 1 calc R
H38C H -0.2535 0.6538 0.8736 0.057 Uiso 1 1 calc R

loop_
_atom_site_aniso_label
_atom_site_aniso_U_11
_atom_site_aniso_U_22
_atom_site_aniso_U_33
_atom_site_aniso_U_23
_atom_site_aniso_U_13
_atom_site_aniso_U_12
C1 0.025(3) 0.044(4) 0.025(3) 0.008(3) 0.004(3) -0.002(3)
C2 0.026(4) 0.041(4) 0.035(3) 0.004(3) 0.003(3) -0.002(3)
C3 0.025(3) 0.035(3) 0.027(3) 0.002(2) -0.001(2) 0.005(3)
C4 0.041(4) 0.031(3) 0.037(3) 0.000(3) -0.001(3) 0.007(3)
C5 0.044(4) 0.029(3) 0.032(3) 0.003(2) 0.005(3) 0.005(3)
C6 0.030(3) 0.028(3) 0.032(3) -0.007(2) -0.008(3) -0.002(2)
C7 0.024(3) 0.018(3) 0.034(3) -0.003(2) -0.005(2) -0.001(2)
C8 0.037(4) 0.024(3) 0.039(3) 0.001(2) -0.002(3) 0.007(3)
C9 0.038(4) 0.028(3) 0.039(3) 0.000(2) -0.001(3) -0.006(3)
C10 0.026(3) 0.033(3) 0.025(3) 0.002(2) 0.001(2) -0.001(3)
C11 0.024(3) 0.026(3) 0.024(3) -0.004(2) -0.002(2) 0.000(3)
C12 0.032(4) 0.032(3) 0.032(3) 0.000(2) 0.003(3) 0.005(3)
C13 0.033(4) 0.031(3) 0.038(3) 0.002(2) -0.008(3) 0.002(3)
C14 0.029(3) 0.020(3) 0.027(3) 0.001(2) -0.001(2) 0.001(2)
C15 0.028(3) 0.031(3) 0.025(3) -0.001(2) -0.003(2) 0.000(3)
C16 0.034(4) 0.033(3) 0.033(3) 0.004(2) -0.004(3) -0.004(3)
C17 0.049(4) 0.036(4) 0.033(3) -0.001(3) -0.008(3) -0.007(3)
N1 0.038(3) 0.039(3) 0.030(3) 0.008(2) -0.004(2) 0.002(2)
O1 0.055(3) 0.045(2) 0.034(2) 0.0072(17) -0.007(2) 0.008(2)
C18 0.074(5) 0.058(4) 0.036(3) -0.001(3) -0.017(4) 0.006(4)
C19 0.028(4) 0.069(4) 0.037(3) 0.002(3) 0.002(3) -0.003(3)
C20 0.028(4) 0.057(4) 0.024(3) -0.003(3) 0.006(2) 0.005(3)
N2 0.038(3) 0.041(3) 0.034(2) -0.0061(19) 0.002(2) -0.001(2)
S1 0.0466(11) 0.0391(9) 0.0441(9) 0.0021(7) 0.0047(8) -0.0029(8)
O2 0.046(3) 0.062(3) 0.060(3) -0.003(2) 0.012(2) -0.017(2)
O3 0.080(4) 0.040(2) 0.051(2) 0.017(2) -0.002(2) 0.001(2)
C21 0.031(4) 0.027(3) 0.045(3) 0.006(3) -0.006(3) -0.001(3)
C22 0.036(4) 0.045(4) 0.066(4) -0.017(3) -0.002(4) 0.002(3)
C23 0.058(5) 0.047(4) 0.051(4) -0.002(3) -0.018(3) 0.005(3)
C24 0.066(5) 0.040(4) 0.045(4) -0.006(3) -0.007(4) -0.002(3)
C25 0.055(5) 0.035(4) 0.053(4) 0.001(3) 0.010(4) 0.010(3)
C26 0.035(4) 0.030(3) 0.055(4) 0.006(3) -0.005(3) 0.005(3)
C27 0.119(7) 0.077(5) 0.040(4) -0.019(3) 0.013(4) -0.009(5)
C28 0.041(4) 0.032(3) 0.037(3) -0.002(3) 0.000(3) -0.006(3)
C29 0.029(3) 0.032(3) 0.031(3) 0.002(2) 0.002(3) 0.002(3)
C30 0.068(5) 0.039(4) 0.043(3) -0.003(3) 0.002(3) 0.006(3)
C31 0.041(4) 0.038(4) 0.039(3) 0.000(3) 0.000(3) 0.005(3)
C32 0.050(4) 0.049(4) 0.036(3) 0.006(3) 0.004(3) 0.002(3)
C33 0.055(5) 0.033(3) 0.034(3) 0.002(2) 0.004(3) -0.002(3)
C34 0.077(6) 0.033(3) 0.033(3) 0.003(3) -0.002(3) -0.014(4)
C35 0.094(6) 0.059(4) 0.043(4) -0.006(3) 0.014(4) -0.011(4)
C36 0.079(6) 0.074(5) 0.056(4) -0.015(4) -0.025(4) -0.001(4)
C37 0.033(4) 0.034(3) 0.034(3) -0.003(3) -0.001(3) -0.009(3)
C38 0.038(4) 0.037(3) 0.039(3) 0.000(2) 0.001(3) -0.008(3)

loop_
_atom_type_symbol
_atom_type_description
_atom_type_scat_dispersion_real
_atom_type_scat_dispersion_imag
_atom_type_scat_source
C C 0.0033 0.0016 'International Tables Vol C Tables 4.2.6.8 and 6.1.1.4'
H H 0.0000 0.0000 'International Tables Vol C Tables 4.2.6.8 and 6.1.1.4'
N N 0.0061 0.0033 'International Tables Vol C Tables 4.2.6.8 and 6.1.1.4'
O O 0.0106 0.0060 'International Tables Vol C Tables 4.2.6.8 and 6.1.1.4'
S S 0.1246 0.1234 'International Tables Vol C Tables 4.2.6.8 and 6.1.1.4'

loop_
_geom_angle_atom_site_label_1
_geom_angle_atom_site_label_2
_geom_angle_atom_site_label_3
_geom_angle
N1 C1 C17 126.9(5)
N1 C1 C2 115.7(5)
C17 C1 C2 117.5(4)
C1 C2 C19 109.7(5)
C1 C2 C3 109.1(4)
C19 C2 C3 113.7(4)
C1 C2 C20 110.8(4)
C19 C2 C20 105.1(4)
C3 C2 C20 108.4(4)
C4 C3 C2 115.2(4)
C4 C3 C15 109.6(4)
C2 C3 C15 116.4(4)
C4 C3 H3 104.7
C2 C3 H3 104.7
C15 C3 H3 104.7
C5 C4 C3 110.9(4)
C5 C4 H4A 109.5
C3 C4 H4A 109.5
C5 C4 H4B 109.5
C3 C4 H4B 109.5
H4A C4 H4B 108.1
C6 C5 C4 114.4(4)
C6 C5 H5A 108.7
C4 C5 H5A 108.7
C6 C5 H5B 108.7
C4 C5 H5B 108.7
H5A C5 H5B 107.6
C14 C6 C5 123.6(4)
C14 C6 C7 120.4(4)
C5 C6 C7 115.9(4)
C6 C7 C8 118.1(4)
C6 C7 C28 106.1(4)
C8 C7 C28 106.4(4)
C6 C7 C11 111.4(4)
C8 C7 C11 102.3(4)
C28 C7 C11 112.6(4)
C7 C8 C9 104.3(4)
C7 C8 H8A 110.9
C9 C8 H8A 110.9
C7 C8 H8B 110.9
C9 C8 H8B 110.9
H8A C8 H8B 108.9
C8 C9 C10 107.4(4)
C8 C9 H9A 110.2
C10 C9 H9A 110.2
C8 C9 H9B 110.2
C10 C9 H9B 110.2
H9A C9 H9B 108.5
C29 C10 C9 111.9(4)
C29 C10 C11 120.2(4)
C9 C10 C11 102.2(4)
C29 C10 H10 107.3
C9 C10 H10 107.3
C11 C10 H10 107.3
C12 C11 C37 108.5(4)
C12 C11 C10 119.2(4)
C37 C11 C10 109.1(4)
C12 C11 C7 108.3(4)
C37 C11 C7 110.4(4)
C10 C11 C7 101.1(4)
C11 C12 C13 111.0(4)
C11 C12 H12A 109.4
C13 C12 H12A 109.4
C11 C12 H12B 109.4
C13 C12 H12B 109.4
H12A C12 H12B 108.0
C14 C13 C12 118.5(4)
C14 C13 H13A 107.7
C12 C13 H13A 107.7
C14 C13 H13B 107.7
C12 C13 H13B 107.7
H13A C13 H13B 107.1
C6 C14 C13 121.0(4)
C6 C14 C15 122.3(4)
C13 C14 C15 116.5(4)
C16 C15 C38 109.6(4)
C16 C15 C14 110.8(4)
C38 C15 C14 106.0(4)
C16 C15 C3 107.9(4)
C38 C15 C3 114.9(4)
C14 C15 C3 107.6(4)
C15 C16 C17 113.7(4)
C15 C16 H16A 108.8
C17 C16 H16A 108.8
C15 C16 H16B 108.8
C17 C16 H16B 108.8
H16A C16 H16B 107.7
C1 C17 C16 111.1(4)
C1 C17 H17A 109.4
C16 C17 H17A 109.4
C1 C17 H17B 109.4
C16 C17 H17B 109.4
H17A C17 H17B 108.0
C1 N1 O1 112.2(4)
C18 O1 N1 107.4(4)
O1 C18 H18A 109.5
O1 C18 H18B 109.5
H18A C18 H18B 109.5
O1 C18 H18C 109.5
H18A C18 H18C 109.5
H18B C18 H18C 109.5
C2 C19 H19A 109.5
C2 C19 H19B 109.5
H19A C19 H19B 109.5
C2 C19 H19C 109.5
H19A C19 H19C 109.5
H19B C19 H19C 109.5
N2 C20 C2 111.2(4)
N2 C20 H20A 109.4
C2 C20 H20A 109.4
N2 C20 H20B 109.4
C2 C20 H20B 109.4
H20A C20 H20B 108.0
C20 N2 S1 119.1(4)
C20 N2 H2 107.1
S1 N2 H2 107.0
O3 S1 O2 120.5(3)
O3 S1 N2 108.1(3)
O2 S1 N2 105.5(2)
O3 S1 C21 106.8(3)
O2 S1 C21 108.2(3)
N2 S1 C21 107.2(2)
C26 C21 C22 120.0(5)
C26 C21 S1 120.7(4)
C22 C21 S1 119.3(5)
C23 C22 C21 120.1(6)
C23 C22 H22 119.9
C21 C22 H22 119.9
C22 C23 C24 120.7(6)
C22 C23 H23 119.6
C24 C23 H23 119.6
C25 C24 C23 118.5(5)
C25 C24 C27 121.0(7)
C23 C24 C27 120.5(6)
C24 C25 C26 121.8(6)
C24 C25 H25 119.1
C26 C25 H25 119.1
C21 C26 C25 118.8(5)
C21 C26 H26 120.6
C25 C26 H26 120.6
C24 C27 H27A 109.5
C24 C27 H27B 109.5
H27A C27 H27B 109.5
C24 C27 H27C 109.5
H27A C27 H27C 109.5
H27B C27 H27C 109.5
C7 C28 H28A 109.5
C7 C28 H28B 109.5
H28A C28 H28B 109.5
C7 C28 H28C 109.5
H28A C28 H28C 109.5
H28B C28 H28C 109.5
C10 C29 C30 112.5(4)
C10 C29 C31 109.6(4)
C30 C29 C31 110.1(4)
C10 C29 H29 108.2
C30 C29 H29 108.2
C31 C29 H29 108.2
C29 C30 H30A 109.5
C29 C30 H30B 109.5
H30A C30 H30B 109.5
C29 C30 H30C 109.5
H30A C30 H30C 109.5
H30B C30 H30C 109.5
C32 C31 C29 116.2(4)
C32 C31 H31A 108.2
C29 C31 H31A 108.2
C32 C31 H31B 108.2
C29 C31 H31B 108.2
H31A C31 H31B 107.4
C33 C32 C31 114.3(5)
C33 C32 H32A 108.7
C31 C32 H32A 108.7
C33 C32 H32B 108.7
C31 C32 H32B 108.7
H32A C32 H32B 107.6
C32 C33 C34 115.7(5)
C32 C33 H33A 108.3
C34 C33 H33A 108.3
C32 C33 H33B 108.3
C34 C33 H33B 108.3
H33A C33 H33B 107.4
C33 C34 C35 111.5(5)
C33 C34 C36 110.4(5)
C35 C34 C36 110.3(5)
C33 C34 H34 108.2
C35 C34 H34 108.2
C36 C34 H34 108.2
C34 C35 H35A 109.5
C34 C35 H35B 109.5
H35A C35 H35B 109.5
C34 C35 H35C 109.5
H35A C35 H35C 109.5
H35B C35 H35C 109.5
C34 C36 H36A 109.5
C34 C36 H36B 109.5
H36A C36 H36B 109.5
C34 C36 H36C 109.5
H36A C36 H36C 109.5
H36B C36 H36C 109.5
C11 C37 H37A 109.5
C11 C37 H37B 109.5
H37A C37 H37B 109.5
C11 C37 H37C 109.5
H37A C37 H37C 109.5
H37B C37 H37C 109.5
C15 C38 H38A 109.5
C15 C38 H38B 109.5
H38A C38 H38B 109.5
C15 C38 H38C 109.5
H38A C38 H38C 109.5
H38B C38 H38C 109.5

loop_
_geom_bond_atom_site_label_1
_geom_bond_atom_site_label_2
_geom_bond_distance
C1 N1 1.282(6)
C1 C17 1.488(7)
C1 C2 1.523(7)
C2 C19 1.542(7)
C2 C3 1.553(7)
C2 C20 1.563(7)
C3 C4 1.521(7)
C3 C15 1.565(7)
C3 H3 1.0000
C4 C5 1.517(7)
C4 H4A 0.9900
C4 H4B 0.9900
C5 C6 1.493(7)
C5 H5A 0.9900
C5 H5B 0.9900
C6 C14 1.346(6)
C6 C7 1.523(6)
C7 C8 1.525(6)
C7 C28 1.554(7)
C7 C11 1.558(6)
C8 C9 1.549(7)
C8 H8A 0.9900
C8 H8B 0.9900
C9 C10 1.556(7)
C9 H9A 0.9900
C9 H9B 0.9900
C10 C29 1.527(6)
C10 C11 1.558(6)
C10 H10 1.0000
C11 C12 1.524(6)
C11 C37 1.546(7)
C12 C13 1.536(6)
C12 H12A 0.9900
C12 H12B 0.9900
C13 C14 1.516(7)
C13 H13A 0.9900
C13 H13B 0.9900
C14 C15 1.544(7)
C15 C16 1.524(7)
C15 C38 1.539(7)
C16 C17 1.532(6)
C16 H16A 0.9900
C16 H16B 0.9900
C17 H17A 0.9900
C17 H17B 0.9900
N1 O1 1.429(5)
O1 C18 1.420(6)
C18 H18A 0.9800
C18 H18B 0.9800
C18 H18C 0.9800
C19 H19A 0.9800
C19 H19B 0.9800
C19 H19C 0.9800
C20 N2 1.468(6)
C20 H20A 0.9900
C20 H20B 0.9900
N2 S1 1.630(4)
N2 H2 0.9200
S1 O3 1.424(4)
S1 O2 1.437(4)
S1 C21 1.756(5)
C21 C26 1.374(7)
C21 C22 1.390(7)
C22 C23 1.382(8)
C22 H22 0.9500
C23 C24 1.396(9)
C23 H23 0.9500
C24 C25 1.362(8)
C24 C27 1.520(8)
C25 C26 1.412(8)
C25 H25 0.9500
C26 H26 0.9500
C27 H27A 0.9800
C27 H27B 0.9800
C27 H27C 0.9800
C28 H28A 0.9800
C28 H28B 0.9800
C28 H28C 0.9800
C29 C30 1.528(7)
C29 C31 1.547(7)
C29 H29 1.0000
C30 H30A 0.9800
C30 H30B 0.9800
C30 H30C 0.9800
C31 C32 1.522(7)
C31 H31A 0.9900
C31 H31B 0.9900
C32 C33 1.515(8)
C32 H32A 0.9900
C32 H32B 0.9900
C33 C34 1.523(7)
C33 H33A 0.9900
C33 H33B 0.9900
C34 C35 1.530(8)
C34 C36 1.533(9)
C34 H34 1.0000
C35 H35A 0.9800
C35 H35B 0.9800
C35 H35C 0.9800
C36 H36A 0.9800
C36 H36B 0.9800
C36 H36C 0.9800
C37 H37A 0.9800
C37 H37B 0.9800
C37 H37C 0.9800
C38 H38A 0.9800
C38 H38B 0.9800
C38 H38C 0.9800

loop_
_geom_torsion_atom_site_label_1
_geom_torsion_atom_site_label_2
_geom_torsion_atom_site_label_3
_geom_torsion_atom_site_label_4
_geom_torsion
N1 C1 C2 C19 -101.1(6)
C17 C1 C2 C19 78.2(6)
N1 C1 C2 C3 133.8(5)
C17 C1 C2 C3 -47.0(6)
N1 C1 C2 C20 14.5(7)
C17 C1 C2 C20 -166.2(4)
C1 C2 C3 C4 177.7(5)
C19 C2 C3 C4 55.0(6)
C20 C2 C3 C4 -61.5(6)
C1 C2 C3 C15 47.3(6)
C19 C2 C3 C15 -75.5(6)
C20 C2 C3 C15 168.0(4)
C2 C3 C4 C5 163.1(5)
C15 C3 C4 C5 -63.3(6)
C3 C4 C5 C6 38.2(6)
C4 C5 C6 C14 -8.5(8)
C4 C5 C6 C7 176.0(4)
C14 C6 C7 C8 152.8(5)
C5 C6 C7 C8 -31.6(6)
C14 C6 C7 C28 -88.0(5)
C5 C6 C7 C28 87.5(5)
C14 C6 C7 C11 34.9(6)
C5 C6 C7 C11 -149.5(4)
C6 C7 C8 C9 -158.4(4)
C28 C7 C8 C9 82.6(5)
C11 C7 C8 C9 -35.8(5)
C7 C8 C9 C10 10.4(6)
C8 C9 C10 C29 148.9(4)
C8 C9 C10 C11 19.0(5)
C29 C10 C11 C12 76.6(6)
C9 C10 C11 C12 -158.8(4)
C29 C10 C11 C37 -48.6(6)
C9 C10 C11 C37 75.9(4)
C29 C10 C11 C7 -165.0(4)
C9 C10 C11 C7 -40.4(5)
C6 C7 C11 C12 -59.0(5)
C8 C7 C11 C12 173.9(4)
C28 C7 C11 C12 60.1(5)
C6 C7 C11 C37 59.6(5)
C8 C7 C11 C37 -67.4(5)
C28 C7 C11 C37 178.7(4)
C6 C7 C11 C10 174.9(4)
C8 C7 C11 C10 47.9(5)
C28 C7 C11 C10 -66.0(5)
C37 C11 C12 C13 -64.3(5)
C10 C11 C12 C13 170.1(4)
C7 C11 C12 C13 55.5(5)
C11 C12 C13 C14 -29.2(6)
C5 C6 C14 C13 178.1(5)
C7 C6 C14 C13 -6.7(7)
C5 C6 C14 C15 3.6(8)
C7 C6 C14 C15 178.8(4)
C12 C13 C14 C6 3.5(7)
C12 C13 C14 C15 178.3(4)
C6 C14 C15 C16 -144.7(5)
C13 C14 C15 C16 40.6(6)
C6 C14 C15 C38 96.5(6)
C13 C14 C15 C38 -78.3(5)
C6 C14 C15 C3 -26.9(7)
C13 C14 C15 C3 158.3(4)
C4 C3 C15 C16 175.1(4)
C2 C3 C15 C16 -51.9(6)
C4 C3 C15 C38 -62.3(6)
C2 C3 C15 C38 70.7(6)
C4 C3 C15 C14 55.5(5)
C2 C3 C15 C14 -171.5(4)
C38 C15 C16 C17 -71.4(5)
C14 C15 C16 C17 171.9(4)
C3 C15 C16 C17 54.4(6)
N1 C1 C17 C16 -129.4(6)
C2 C1 C17 C16 51.5(7)
C15 C16 C17 C1 -55.2(6)
C17 C1 N1 O1 -0.3(7)
C2 C1 N1 O1 178.9(4)
C1 N1 O1 C18 179.3(5)
C1 C2 C20 N2 61.4(6)
C19 C2 C20 N2 179.8(4)
C3 C2 C20 N2 -58.3(6)
C2 C20 N2 S1 161.9(3)
C20 N2 S1 O3 -51.2(4)
C20 N2 S1 O2 178.8(4)
C20 N2 S1 C21 63.6(4)
O3 S1 C21 C26 21.7(5)
O2 S1 C21 C26 152.8(4)
N2 S1 C21 C26 -93.9(5)
O3 S1 C21 C22 -159.0(4)
O2 S1 C21 C22 -27.9(5)
N2 S1 C21 C22 85.4(5)
C26 C21 C22 C23 1.3(8)
S1 C21 C22 C23 -178.1(5)
C21 C22 C23 C24 -1.6(9)
C22 C23 C24 C25 0.4(9)
C22 C23 C24 C27 -179.8(6)
C23 C24 C25 C26 1.0(9)
C27 C24 C25 C26 -178.7(6)
C22 C21 C26 C25 0.2(8)
S1 C21 C26 C25 179.5(4)
C24 C25 C26 C21 -1.4(9)
C9 C10 C29 C30 180.0(5)
C11 C10 C29 C30 -60.2(7)
C9 C10 C29 C31 57.2(6)
C11 C10 C29 C31 177.1(4)
C10 C29 C31 C32 177.5(5)
C30 C29 C31 C32 53.3(6)
C29 C31 C32 C33 56.3(7)
C31 C32 C33 C34 176.4(5)
C32 C33 C34 C35 60.0(7)
C32 C33 C34 C36 -177.0(5)
